data_4131524
loop_
_publ_author_name
'Shrestha, Bijay'
'Basnet, Prakash'
'Dhungana, Roshan K.'
'Kc, Shekhar'
'Thapa, Surendra'
'Sears, Jeremiah M.'
'Giri, Ramesh'

_publ_section_title
;
 Ni-Catalyzed Regioselective 1,2-Dicarbofunctionalization of Olefins by
 Intercepting Heck Intermediates as Imine-Stabilized Transient
 Metallacycles.
;
_journal_issue 31
_journal_name_full 'Journal of the American Chemical Society'
_journal_page_first 10653
_journal_page_last 10656
_journal_paper_doi 10.1021/jacs.7b06340
_journal_volume 139
_journal_year 2017
_chemical_formula_moiety 'C22 H20 O2'
_chemical_formula_sum 'C22 H20 O2'
_chemical_formula_weight 316.38
_space_group_crystal_system triclinic
_space_group_IT_number 2
_space_group_name_Hall '-P 1'
_space_group_name_H-M_alt 'P -1'
_atom_sites_solution_hydrogens mixed
_atom_sites_solution_primary direct
_audit_creation_date 2017-01-24
_audit_creation_method
;
Olex2 1.2
(compiled 2017.01.04 svn.r3372 for OlexSys, GUI svn.r5292)
;
_cell_angle_alpha 87.9160(10)
_cell_angle_beta 76.2840(10)
_cell_angle_gamma 62.7980(10)
_cell_formula_units_Z 2
_cell_length_a 9.1265(3)
_cell_length_b 9.1821(3)
_cell_length_c 11.6541(4)
_cell_measurement_reflns_used 9951
_cell_measurement_temperature 109(2)
_cell_measurement_theta_max 78.59
_cell_measurement_theta_min 5.44
_cell_volume 840.90(5)
_computing_cell_refinement 'SAINT v8.37A (Bruker, 2015)'
_computing_data_reduction 'SAINT v8.37A (Bruker, 2015)'
_computing_molecular_graphics 'Olex2 (Dolomanov et al., 2009)'
_computing_publication_material 'Olex2 (Dolomanov et al., 2009)'
_computing_structure_refinement 'XL (Sheldrick, 2008)'
_computing_structure_solution 'XS (Sheldrick, 2008)'
_diffrn_ambient_temperature 108.85
_diffrn_measured_fraction_theta_full 0.996
_diffrn_measured_fraction_theta_max 0.996
_diffrn_measurement_device_type 'Bruker APEX-II CCD'
_diffrn_measurement_method '\f and \w scans'
_diffrn_radiation_type CuK\a
_diffrn_radiation_wavelength 1.54178
_diffrn_reflns_av_R_equivalents 0.0286
_diffrn_reflns_av_unetI/netI 0.0215
_diffrn_reflns_Laue_measured_fraction_full 0.996
_diffrn_reflns_Laue_measured_fraction_max 0.996
_diffrn_reflns_limit_h_max 10
_diffrn_reflns_limit_h_min -10
_diffrn_reflns_limit_k_max 11
_diffrn_reflns_limit_k_min -11
_diffrn_reflns_limit_l_max 14
_diffrn_reflns_limit_l_min -13
_diffrn_reflns_number 14859
_diffrn_reflns_point_group_measured_fraction_full 0.996
_diffrn_reflns_point_group_measured_fraction_max 0.996
_diffrn_reflns_theta_full 67.679
_diffrn_reflns_theta_max 68.238
_diffrn_reflns_theta_min 3.918
_diffrn_standards_number 0
_exptl_absorpt_coefficient_mu 0.618
_exptl_absorpt_correction_T_max 0.7542
_exptl_absorpt_correction_T_min 0.4483
_exptl_absorpt_correction_type multi-scan
_exptl_absorpt_process_details
;
SADABS-2014/5 (Bruker,2014/5) was used for absorption correction.
wR2(int) was 0.1165 before and 0.0456 after correction.
The Ratio of minimum to maximum transmission is 0.5944.
The \l/2 correction factor is Not present.
;
_exptl_crystal_colour 'clear colourless'
_exptl_crystal_colour_lustre clear
_exptl_crystal_colour_primary colourless
_exptl_crystal_density_diffrn 1.250
_exptl_crystal_description block
_exptl_crystal_F_000 336
_exptl_crystal_size_max 0.28
_exptl_crystal_size_mid 0.222
_exptl_crystal_size_min 0.215
_refine_diff_density_max 1.369
_refine_diff_density_min -0.425
_refine_diff_density_rms 0.063
_refine_ls_extinction_method none
_refine_ls_goodness_of_fit_ref 1.093
_refine_ls_hydrogen_treatment mixed
_refine_ls_matrix_type full
_refine_ls_number_parameters 282
_refine_ls_number_reflns 3064
_refine_ls_number_restraints 0
_refine_ls_restrained_S_all 1.093
_refine_ls_R_factor_all 0.0638
_refine_ls_R_factor_gt 0.0620
_refine_ls_shift/su_max 0.001
_refine_ls_shift/su_mean 0.000
_refine_ls_structure_factor_coef Fsqd
_refine_ls_weighting_details 'w=1/[\s^2^(Fo^2^)+(0.0930P)^2^+0.7320P] where P=(Fo^2^+2Fc^2^)/3'
_refine_ls_weighting_scheme calc
_refine_ls_wR_factor_gt 0.1737
_refine_ls_wR_factor_ref 0.1752
_reflns_Friedel_coverage 0.000
_reflns_number_gt 2898
_reflns_number_total 3064
_reflns_threshold_expression 'I > 2\s(I)'
_cod_data_source_file ja7b06340_si_002.cif
_cod_data_source_block js_tp-1_a
_cod_database_code 4131524
_shelx_shelxl_version_number 2014/7
_shelx_space_group_comment
;
The symmetry employed for this shelxl refinement is uniquely defined
by the following loop, which should always be used as a source of
symmetry information in preference to the above space-group names.
They are only intended as comments.
;
_olex2_refinement_description
;
1. Fixed Uiso
 At 1.2 times of:
  All C(H) groups
 At 1.5 times of:
  All C(H,H,H) groups
2.a Aromatic/amide H refined with riding coordinates:
 C10(H10)
2.b Idealised Me refined as rotating group:
 C22(H22A,H22B,H22C)
;
_olex2_submission_special_instructions 'No special instructions were received'

loop_
_space_group_symop_operation_xyz
'x, y, z'
'-x, -y, -z'

loop_
_atom_site_label
_atom_site_type_symbol
_atom_site_fract_x
_atom_site_fract_y
_atom_site_fract_z
_atom_site_U_iso_or_equiv
_atom_site_adp_type
_atom_site_occupancy
_atom_site_site_symmetry_order
_atom_site_calc_flag
_atom_site_refinement_flags_posn
O1 O 0.1196(3) 0.6197(3) 0.41900(18) 0.0617(6) Uani 1 1 d .
O2 O 0.74844(18) 0.73959(17) 0.18805(14) 0.0284(4) Uani 1 1 d .
C1 C 0.2276(4) 0.5391(3) 0.4715(2) 0.0454(6) Uani 1 1 d .
C2 C 0.3754(3) 0.3719(3) 0.43711(18) 0.0301(5) Uani 1 1 d .
C3 C 0.4122(2) 0.2713(2) 0.33540(17) 0.0216(4) Uani 1 1 d .
C4 C 0.5458(3) 0.1127(3) 0.32134(18) 0.0246(4) Uani 1 1 d .
C5 C 0.6437(3) 0.0543(3) 0.4033(2) 0.0296(5) Uani 1 1 d .
C6 C 0.6100(3) 0.1549(3) 0.5021(2) 0.0339(5) Uani 1 1 d .
C7 C 0.4756(3) 0.3117(3) 0.5184(2) 0.0358(5) Uani 1 1 d .
C8 C 0.3161(2) 0.3319(2) 0.23920(17) 0.0211(4) Uani 1 1 d .
C9 C 0.2366(2) 0.2240(2) 0.21672(19) 0.0235(4) Uani 1 1 d .
C10 C 0.1366(3) 0.1884(3) 0.3128(2) 0.0310(5) Uani 1 1 d .
H10 H 0.1233 0.2274 0.3909 0.037 Uiso 1 1 calc R
C11 C 0.0562(3) 0.0965(3) 0.2956(3) 0.0389(6) Uani 1 1 d .
C12 C 0.0739(3) 0.0390(3) 0.1828(3) 0.0384(6) Uani 1 1 d .
C13 C 0.1730(3) 0.0725(3) 0.0868(2) 0.0339(5) Uani 1 1 d .
C14 C 0.2543(3) 0.1638(2) 0.1037(2) 0.0265(5) Uani 1 1 d .
C15 C 0.4313(2) 0.3503(2) 0.12598(17) 0.0213(4) Uani 1 1 d .
C16 C 0.5168(2) 0.4511(2) 0.14578(16) 0.0198(4) Uani 1 1 d .
C17 C 0.6903(3) 0.3773(2) 0.13806(18) 0.0231(4) Uani 1 1 d .
C18 C 0.7734(2) 0.4678(2) 0.15243(18) 0.0238(4) Uani 1 1 d .
C19 C 0.6799(2) 0.6378(2) 0.17451(17) 0.0210(4) Uani 1 1 d .
C20 C 0.5054(2) 0.7148(2) 0.18362(17) 0.0219(4) Uani 1 1 d .
C21 C 0.4254(2) 0.6220(2) 0.16990(17) 0.0211(4) Uani 1 1 d .
C22 C 0.9225(3) 0.6624(3) 0.1913(3) 0.0403(6) Uani 1 1 d .
H22A H 0.9933 0.6019 0.1146 0.060 Uiso 1 1 calc GR
H22B H 0.9393 0.5859 0.2536 0.060 Uiso 1 1 calc GR
H22C H 0.9547 0.7461 0.2081 0.060 Uiso 1 1 calc GR
H1 H 0.225(5) 0.600(5) 0.557(4) 0.079(11) Uiso 1 1 d .
H4 H 0.568(3) 0.046(3) 0.253(2) 0.034(6) Uiso 1 1 d .
H5 H 0.732(3) -0.054(3) 0.390(2) 0.026(6) Uiso 1 1 d .
H6 H 0.681(3) 0.112(3) 0.560(2) 0.037(7) Uiso 1 1 d .
H7 H 0.450(4) 0.384(4) 0.586(3) 0.050(8) Uiso 1 1 d .
H8 H 0.221(3) 0.442(3) 0.266(2) 0.023(6) Uiso 1 1 d .
H11 H -0.005(4) 0.069(4) 0.362(3) 0.043(7) Uiso 1 1 d .
H12 H 0.014(4) -0.026(4) 0.168(3) 0.051(8) Uiso 1 1 d .
H13 H 0.191(4) 0.030(4) 0.001(3) 0.046(8) Uiso 1 1 d .
H14 H 0.317(3) 0.186(3) 0.039(2) 0.028(6) Uiso 1 1 d .
H15A H 0.520(3) 0.239(3) 0.089(2) 0.026(6) Uiso 1 1 d .
H15B H 0.358(3) 0.407(3) 0.070(2) 0.028(6) Uiso 1 1 d .
H17 H 0.755(3) 0.260(3) 0.120(2) 0.027(6) Uiso 1 1 d .
H18 H 0.893(3) 0.409(3) 0.151(2) 0.029(6) Uiso 1 1 d .
H20 H 0.444(3) 0.828(3) 0.197(2) 0.021(5) Uiso 1 1 d .
H21 H 0.305(3) 0.677(3) 0.176(2) 0.021(5) Uiso 1 1 d .

loop_
_atom_site_aniso_label
_atom_site_aniso_U_11
_atom_site_aniso_U_22
_atom_site_aniso_U_33
_atom_site_aniso_U_23
_atom_site_aniso_U_13
_atom_site_aniso_U_12
O1 0.0571(12) 0.0512(12) 0.0474(11) -0.0107(9) -0.0216(10) 0.0049(10)
O2 0.0228(7) 0.0221(7) 0.0446(9) 0.0004(6) -0.0149(6) -0.0106(6)
C1 0.0470(15) 0.0445(14) 0.0345(13) -0.0036(11) -0.0108(11) -0.0118(12)
C2 0.0375(12) 0.0306(11) 0.0217(10) 0.0034(8) -0.0078(9) -0.0154(10)
C3 0.0211(9) 0.0256(10) 0.0209(9) 0.0051(7) -0.0048(7) -0.0135(8)
C4 0.0234(10) 0.0261(10) 0.0259(10) 0.0033(8) -0.0075(8) -0.0121(8)
C5 0.0241(10) 0.0293(11) 0.0366(12) 0.0102(9) -0.0120(9) -0.0118(9)
C6 0.0386(12) 0.0444(13) 0.0301(11) 0.0153(10) -0.0191(10) -0.0244(11)
C7 0.0486(14) 0.0395(13) 0.0229(11) 0.0042(9) -0.0134(10) -0.0215(11)
C8 0.0180(9) 0.0196(9) 0.0242(10) 0.0021(7) -0.0058(8) -0.0072(8)
C9 0.0157(9) 0.0191(9) 0.0356(11) 0.0070(8) -0.0116(8) -0.0060(7)
C10 0.0213(10) 0.0331(11) 0.0401(12) 0.0122(9) -0.0112(9) -0.0128(9)
C11 0.0219(10) 0.0364(12) 0.0631(17) 0.0222(12) -0.0147(11) -0.0166(10)
C12 0.0241(11) 0.0230(11) 0.0766(18) 0.0136(11) -0.0255(11) -0.0125(9)
C13 0.0258(11) 0.0205(10) 0.0572(15) 0.0015(10) -0.0206(10) -0.0071(8)
C14 0.0214(10) 0.0213(10) 0.0376(12) 0.0031(8) -0.0116(9) -0.0086(8)
C15 0.0220(10) 0.0238(10) 0.0215(9) 0.0042(8) -0.0089(8) -0.0119(8)
C16 0.0217(9) 0.0233(10) 0.0169(9) 0.0050(7) -0.0075(7) -0.0115(8)
C17 0.0223(10) 0.0187(9) 0.0277(10) 0.0027(8) -0.0096(8) -0.0076(8)
C18 0.0178(9) 0.0229(10) 0.0302(11) 0.0018(8) -0.0100(8) -0.0069(8)
C19 0.0223(10) 0.0217(10) 0.0225(9) 0.0030(7) -0.0100(8) -0.0111(8)
C20 0.0224(10) 0.0179(9) 0.0232(10) 0.0017(7) -0.0087(8) -0.0061(8)
C21 0.0178(9) 0.0241(10) 0.0212(9) 0.0046(7) -0.0088(7) -0.0079(8)
C22 0.0243(11) 0.0310(12) 0.0720(18) -0.0006(11) -0.0197(11) -0.0140(9)

loop_
_atom_type_symbol
_atom_type_description
_atom_type_scat_dispersion_real
_atom_type_scat_dispersion_imag
_atom_type_scat_source
C C 0.0181 0.0091 'International Tables Vol C Tables 4.2.6.8 and 6.1.1.4'
H H 0.0000 0.0000 'International Tables Vol C Tables 4.2.6.8 and 6.1.1.4'
O O 0.0492 0.0322 'International Tables Vol C Tables 4.2.6.8 and 6.1.1.4'

loop_
_geom_angle_atom_site_label_1
_geom_angle_atom_site_label_2
_geom_angle_atom_site_label_3
_geom_angle
C19 O2 C22 116.64(15)
O1 C1 C2 129.3(2)
O1 C1 H1 118(2)
C2 C1 H1 113(2)
C3 C2 C1 125.1(2)
C7 C2 C1 115.3(2)
C7 C2 C3 119.5(2)
C2 C3 C8 122.45(17)
C4 C3 C2 118.14(18)
C4 C3 C8 119.37(17)
C3 C4 H4 117.3(16)
C5 C4 C3 121.7(2)
C5 C4 H4 121.1(16)
C4 C5 H5 118.6(15)
C6 C5 C4 120.1(2)
C6 C5 H5 121.3(15)
C5 C6 H6 119.6(16)
C7 C6 C5 118.8(2)
C7 C6 H6 121.6(16)
C2 C7 H7 117.6(19)
C6 C7 C2 121.7(2)
C6 C7 H7 120.7(19)
C3 C8 C9 112.03(15)
C3 C8 C15 110.37(15)
C3 C8 H8 108.5(13)
C9 C8 C15 112.72(16)
C9 C8 H8 106.4(13)
C15 C8 H8 106.6(13)
C10 C9 C8 119.12(18)
C14 C9 C8 122.84(18)
C14 C9 C10 118.00(19)
C9 C10 H10 119.6
C11 C10 C9 120.9(2)
C11 C10 H10 119.6
C10 C11 H11 119.0(18)
C12 C11 C10 120.4(2)
C12 C11 H11 120.6(18)
C11 C12 C13 119.5(2)
C11 C12 H12 121.8(17)
C13 C12 H12 118.7(18)
C12 C13 C14 120.3(2)
C12 C13 H13 121.9(16)
C14 C13 H13 117.7(16)
C9 C14 C13 120.9(2)
C9 C14 H14 120.7(15)
C13 C14 H14 118.4(15)
C8 C15 H15A 109.1(14)
C8 C15 H15B 107.4(14)
C16 C15 C8 114.09(16)
C16 C15 H15A 109.4(13)
C16 C15 H15B 107.7(14)
H15A C15 H15B 109.1(19)
C17 C16 C15 120.90(17)
C17 C16 C21 117.70(17)
C21 C16 C15 121.39(17)
C16 C17 C18 122.13(18)
C16 C17 H17 118.3(14)
C18 C17 H17 119.5(14)
C17 C18 H18 118.6(15)
C19 C18 C17 118.98(18)
C19 C18 H18 122.3(15)
O2 C19 C18 124.14(17)
O2 C19 C20 115.83(17)
C18 C19 C20 120.04(18)
C19 C20 H20 120.0(14)
C21 C20 C19 119.91(18)
C21 C20 H20 120.0(14)
C16 C21 H21 119.9(13)
C20 C21 C16 121.23(17)
C20 C21 H21 118.9(13)
O2 C22 H22A 109.5
O2 C22 H22B 109.5
O2 C22 H22C 109.5
H22A C22 H22B 109.5
H22A C22 H22C 109.5
H22B C22 H22C 109.5

loop_
_geom_bond_atom_site_label_1
_geom_bond_atom_site_label_2
_geom_bond_distance
O1 C1 1.216(3)
O2 C19 1.372(2)
O2 C22 1.423(3)
C1 C2 1.494(3)
C1 H1 1.15(4)
C2 C3 1.407(3)
C2 C7 1.396(3)
C3 C4 1.391(3)
C3 C8 1.520(3)
C4 C5 1.388(3)
C4 H4 0.94(3)
C5 C6 1.387(3)
C5 H5 0.94(3)
C6 C7 1.381(3)
C6 H6 1.00(3)
C7 H7 0.96(3)
C8 C9 1.531(3)
C8 C15 1.537(3)
C8 H8 0.98(2)
C9 C10 1.398(3)
C9 C14 1.392(3)
C10 H10 0.9500
C10 C11 1.392(3)
C11 C12 1.380(4)
C11 H11 0.94(3)
C12 C13 1.383(4)
C12 H12 1.02(3)
C13 C14 1.393(3)
C13 H13 1.03(3)
C14 H14 0.91(3)
C15 C16 1.510(3)
C15 H15A 1.00(3)
C15 H15B 1.00(3)
C16 C17 1.389(3)
C16 C21 1.401(3)
C17 C18 1.394(3)
C17 H17 0.96(3)
C18 C19 1.392(3)
C18 H18 0.97(3)
C19 C20 1.394(3)
C20 C21 1.386(3)
C20 H20 0.93(2)
C21 H21 0.96(2)
C22 H22A 0.9800
C22 H22B 0.9800
C22 H22C 0.9800
